data_7045783
loop_
_publ_author_name
'Zhang, Jiarong'
'Chen, Lanhua'
'Gui, Daxiang'
'Zhang, Haowen'
'Zhang, Duo'
'Liu, Wei'
'Huang, Guolin'
'Diwu, Juan'
'Chai, Zhifang'
'Wang, Shuao'

_publ_section_title
;
 An ingenious one-dimensional zirconium phosphonate with efficient
 strontium exchange capability and moderate proton conductivity.
;
_journal_issue 15
_journal_name_full 'Dalton transactions (Cambridge, England : 2003)'
_journal_page_first 5161
_journal_page_last 5165
_journal_paper_doi 10.1039/C8DT00508G
_journal_volume 47
_journal_year 2018
_chemical_formula_moiety 'C6 N2 O12 P4 Zr'
_chemical_formula_sum 'C6 N2 O12 P4 Zr'
_chemical_formula_weight 507.18
_chemical_melting_point ?
_chemical_name_common ZrCPON
_space_group_crystal_system triclinic
_space_group_IT_number 2
_space_group_name_Hall '-P 1'
_space_group_name_H-M_alt 'P -1'
_symmetry_space_group_name_Hall '-P 1'
_symmetry_space_group_name_H-M 'P -1'
_audit_creation_method SHELXL-2014/7
_audit_update_record
;
2018-02-05 deposited with the CCDC.
2018-03-06 downloaded from the CCDC.
;
_cell_angle_alpha 98.482(5)
_cell_angle_beta 91.994(5)
_cell_angle_gamma 102.790(5)
_cell_formula_units_Z 1
_cell_length_a 5.4161(5)
_cell_length_b 8.4820(9)
_cell_length_c 10.2407(10)
_cell_measurement_reflns_used 2101
_cell_measurement_temperature 296(2)
_cell_measurement_theta_max 27.685
_cell_measurement_theta_min 2.494
_cell_volume 452.65(8)
_computing_structure_refinement 'SHELXL-2014/7 (Sheldrick, 2014)'
_diffrn_ambient_temperature 296(2)
_diffrn_measured_fraction_theta_full 0.998
_diffrn_measured_fraction_theta_max 0.992
_diffrn_measurement_device_type 'BRUKER apex II'
_diffrn_measurement_method '0.5 wide w/ exposures'
_diffrn_radiation_type MoK\a
_diffrn_radiation_wavelength 0.71073
_diffrn_reflns_av_R_equivalents 0.0358
_diffrn_reflns_av_unetI/netI 0.0438
_diffrn_reflns_Laue_measured_fraction_full 0.998
_diffrn_reflns_Laue_measured_fraction_max 0.992
_diffrn_reflns_limit_h_max 7
_diffrn_reflns_limit_h_min -6
_diffrn_reflns_limit_k_max 11
_diffrn_reflns_limit_k_min -10
_diffrn_reflns_limit_l_max 13
_diffrn_reflns_limit_l_min -13
_diffrn_reflns_number 6061
_diffrn_reflns_point_group_measured_fraction_full 0.998
_diffrn_reflns_point_group_measured_fraction_max 0.992
_diffrn_reflns_theta_full 25.242
_diffrn_reflns_theta_max 27.685
_diffrn_reflns_theta_min 2.494
_exptl_absorpt_coefficient_mu 1.018
_exptl_absorpt_correction_T_max 0.863
_exptl_absorpt_correction_T_min 0.498
_exptl_absorpt_correction_type numerical
_exptl_absorpt_process_details SHELTXPREP
_exptl_crystal_colour colourless
_exptl_crystal_density_diffrn 1.861
_exptl_crystal_description schistose
_exptl_crystal_F_000 246
_exptl_crystal_size_max 0.05
_exptl_crystal_size_mid 0.02
_exptl_crystal_size_min 0.007
_refine_diff_density_max 1.239
_refine_diff_density_min -0.998
_refine_diff_density_rms 0.319
_refine_ls_extinction_method none
_refine_ls_goodness_of_fit_ref 1.133
_refine_ls_hydrogen_treatment undef
_refine_ls_matrix_type full
_refine_ls_number_parameters 115
_refine_ls_number_reflns 2101
_refine_ls_number_restraints 0
_refine_ls_restrained_S_all 1.133
_refine_ls_R_factor_all 0.0519
_refine_ls_R_factor_gt 0.0395
_refine_ls_shift/su_max 0.000
_refine_ls_shift/su_mean 0.000
_refine_ls_structure_factor_coef Fsqd
_refine_ls_weighting_details 'w=1/[\s^2^(Fo^2^)+(0.1000P)^2^] where P=(Fo^2^+2Fc^2^)/3'
_refine_ls_weighting_scheme calc
_refine_ls_wR_factor_gt 0.1321
_refine_ls_wR_factor_ref 0.1464
_reflns_Friedel_coverage 0.000
_reflns_number_gt 1797
_reflns_number_total 2101
_reflns_threshold_expression 'I > 2\s(I)'
_cod_data_source_file c8dt00508g2.cif
_cod_data_source_block save
_cod_depositor_comments
;
The following automatic conversions were performed:

'_chemical_melting_point' value 'N/A' was changed to '?' - the value
is undefined or not given.

Automatic conversion script
Id: cif_fix_values 4973 2017-02-22 13:04:09Z antanas 

 Adding full bibliography for 7045783.cif.
;
_cod_database_code 7045783
_shelx_shelxl_version_number 2014/7
_shelx_space_group_comment
;
The symmetry employed for this shelxl refinement is uniquely defined
by the following loop, which should always be used as a source of
symmetry information in preference to the above space-group names.
They are only intended as comments.
;

loop_
_space_group_symop_operation_xyz
'x, y, z'
'-x, -y, -z'

loop_
_atom_site_label
_atom_site_type_symbol
_atom_site_fract_x
_atom_site_fract_y
_atom_site_fract_z
_atom_site_U_iso_or_equiv
_atom_site_adp_type
_atom_site_occupancy
_atom_site_site_symmetry_order
_atom_site_calc_flag
_atom_site_refinement_flags_posn
_atom_site_refinement_flags_occupancy
Zr1 Zr 1.0000 0.5000 0.5000 0.0074(2) Uani 1 2 d S P
P2 P 0.58139(18) 0.69215(12) 0.66323(10) 0.0100(3) Uani 1 1 d . .
P1 P 0.84241(19) 0.47712(12) 0.80810(10) 0.0111(3) Uani 1 1 d . .
O6 O 0.3208(5) 0.6684(3) 0.5890(3) 0.0136(6) Uani 1 1 d . .
O5 O 0.7772(5) 0.6608(3) 0.5618(3) 0.0130(6) Uani 1 1 d . .
O4 O 0.6606(6) 0.8571(4) 0.7480(3) 0.0178(6) Uani 1 1 d . .
O3 O 0.9422(5) 0.4119(3) 0.6769(3) 0.0137(6) Uani 1 1 d . .
O2 O 0.7954(5) 0.3515(3) 0.8989(3) 0.0157(6) Uani 1 1 d . .
O1 O 1.0301(5) 0.6388(3) 0.8726(3) 0.0154(6) Uani 1 1 d . .
N1 N 0.1952(7) 0.9748(4) 0.7699(4) 0.0224(8) Uani 1 1 d . .
C3 C 0.2348(11) 1.0642(7) 0.6555(5) 0.0342(12) Uani 1 1 d . .
C2 C 0.5512(7) 0.5312(5) 0.7644(4) 0.0151(8) Uani 1 1 d . .
C1 C 0.2475(10) 1.0879(7) 0.8984(6) 0.0366(14) Uani 1 1 d . .

loop_
_atom_site_aniso_label
_atom_site_aniso_U_11
_atom_site_aniso_U_22
_atom_site_aniso_U_33
_atom_site_aniso_U_23
_atom_site_aniso_U_13
_atom_site_aniso_U_12
Zr1 0.0058(3) 0.0100(3) 0.0066(3) 0.00124(19) -0.00056(18) 0.00261(19)
P2 0.0079(5) 0.0114(5) 0.0105(5) 0.0006(4) -0.0011(4) 0.0027(4)
P1 0.0104(5) 0.0136(5) 0.0097(5) 0.0041(4) -0.0006(4) 0.0021(4)
O6 0.0096(14) 0.0140(14) 0.0158(14) 0.0004(11) -0.0021(11) 0.0012(11)
O5 0.0122(13) 0.0148(13) 0.0144(14) 0.0043(11) 0.0022(11) 0.0064(11)
O4 0.0200(15) 0.0130(14) 0.0178(15) -0.0049(12) -0.0039(12) 0.0040(11)
O3 0.0141(14) 0.0150(14) 0.0131(14) 0.0043(11) -0.0002(11) 0.0046(11)
O2 0.0172(14) 0.0171(14) 0.0112(14) 0.0072(12) -0.0028(11) -0.0022(12)
O1 0.0171(14) 0.0160(14) 0.0122(14) 0.0033(12) -0.0015(11) 0.0016(12)
N1 0.024(2) 0.0159(18) 0.026(2) 0.0001(16) 0.0000(16) 0.0038(15)
C3 0.043(3) 0.031(3) 0.032(3) 0.013(2) -0.002(2) 0.010(2)
C2 0.0101(19) 0.0182(19) 0.018(2) 0.0065(17) 0.0015(15) 0.0027(15)
C1 0.030(3) 0.038(3) 0.031(3) -0.010(2) 0.009(2) -0.006(2)

loop_
_atom_type_symbol
_atom_type_description
_atom_type_scat_dispersion_real
_atom_type_scat_dispersion_imag
_atom_type_scat_source
C C 0.0033 0.0016 'International Tables Vol C Tables 4.2.6.8 and 6.1.1.4'
N N 0.0061 0.0033 'International Tables Vol C Tables 4.2.6.8 and 6.1.1.4'
O O 0.0106 0.0060 'International Tables Vol C Tables 4.2.6.8 and 6.1.1.4'
P P 0.1023 0.0942 'International Tables Vol C Tables 4.2.6.8 and 6.1.1.4'
Zr Zr -2.9673 0.5597 'International Tables Vol C Tables 4.2.6.8 and 6.1.1.4'

loop_
_geom_angle_atom_site_label_1
_geom_angle_atom_site_label_2
_geom_angle_atom_site_label_3
_geom_angle
_geom_angle_site_symmetry_1
_geom_angle_site_symmetry_3
O5 Zr1 O5 180.0 2_766 .
O5 Zr1 O3 87.46(11) 2_766 2_766
O5 Zr1 O3 92.54(11) . 2_766
O5 Zr1 O3 92.54(11) 2_766 .
O5 Zr1 O3 87.46(11) . .
O3 Zr1 O3 180.0 2_766 .
O5 Zr1 O6 89.58(11) 2_766 1_655
O5 Zr1 O6 90.42(11) . 1_655
O3 Zr1 O6 90.60(11) 2_766 1_655
O3 Zr1 O6 89.40(11) . 1_655
O5 Zr1 O6 90.42(11) 2_766 2_666
O5 Zr1 O6 89.58(11) . 2_666
O3 Zr1 O6 89.40(11) 2_766 2_666
O3 Zr1 O6 90.60(11) . 2_666
O6 Zr1 O6 180.0 1_655 2_666
O4 P2 O6 111.77(17) . .
O4 P2 O5 112.59(17) . .
O6 P2 O5 108.96(16) . .
O4 P2 C2 110.43(19) . .
O6 P2 C2 106.47(18) . .
O5 P2 C2 106.29(18) . .
O2 P1 O3 112.03(17) . .
O2 P1 O1 112.66(17) . .
O3 P1 O1 108.92(16) . .
O2 P1 C2 110.32(19) . .
O3 P1 C2 106.01(19) . .
O1 P1 C2 106.55(18) . .
P2 O6 Zr1 145.63(18) . 1_455
P2 O5 Zr1 142.37(18) . .
P1 O3 Zr1 133.47(18) . .
C3 N1 C1 112.0(4) . .
P1 C2 P2 115.4(2) . .

loop_
_geom_bond_atom_site_label_1
_geom_bond_atom_site_label_2
_geom_bond_distance
_geom_bond_site_symmetry_2
Zr1 O5 2.060(3) 2_766
Zr1 O5 2.060(3) .
Zr1 O3 2.067(3) 2_766
Zr1 O3 2.067(3) .
Zr1 O6 2.073(3) 1_655
Zr1 O6 2.073(3) 2_666
P2 O4 1.498(3) .
P2 O6 1.538(3) .
P2 O5 1.548(3) .
P2 C2 1.814(4) .
P1 O2 1.501(3) .
P1 O3 1.539(3) .
P1 O1 1.555(3) .
P1 C2 1.797(4) .
O6 Zr1 2.073(3) 1_455
N1 C3 1.484(7) .
N1 C1 1.488(6) .
